data_1529854
loop_
_publ_author_name
'Xiao, Yonglong'
'Wang, Jinxin'
'Xia, Wenjing'
'Shu, Shuangjie'
'Jiao, Shenchao'
'Zhou, Yu'
'Liu, Hong'

_publ_section_title
;
 \g-Carbon Activation through N-Heterocyclic Carbene/Br\/onsted Acids
 Cooperative Catalysis: A Highly Enantioselective Route to \d-Lactams.
;
_journal_issue 15
_journal_name_full 'Organic letters'
_journal_page_first 3850
_journal_page_last 3853
_journal_paper_doi 10.1021/acs.orglett.5b01827
_journal_volume 17
_journal_year 2015
_chemical_absolute_configuration rmad
_chemical_formula_moiety 'C18 H16 Br N O3 S'
_chemical_formula_sum 'C18 H16 Br N O3 S'
_chemical_formula_weight 406.29
_chemical_name_systematic
;
 ?
;
_space_group_crystal_system orthorhombic
_space_group_IT_number 19
_space_group_name_Hall 'P 2ac 2ab'
_space_group_name_H-M_alt 'P 21 21 21'
_symmetry_space_group_name_Hall 'P 2ac 2ab'
_symmetry_space_group_name_H-M 'P 21 21 21'
_atom_sites_solution_hydrogens geom
_atom_sites_solution_primary direct
_audit_creation_date 2014-09-10
_audit_creation_method
;
Olex2 1.2
(compiled 2014.07.22 svn.r2960 for OlexSys, GUI svn.r4862)
;
_cell_angle_alpha 90
_cell_angle_beta 90
_cell_angle_gamma 90
_cell_formula_units_Z 4
_cell_length_a 7.9153(9)
_cell_length_b 11.4655(13)
_cell_length_c 18.152(2)
_cell_measurement_reflns_used 4301
_cell_measurement_temperature 130
_cell_measurement_theta_max 28.44
_cell_measurement_theta_min 2.24
_cell_volume 1647.3(3)
_computing_cell_refinement 'SAINT v7.68A (Bruker, 2009)'
_computing_data_reduction 'SAINT v7.68A (Bruker, 2009)'
_computing_molecular_graphics 'Olex2 (Dolomanov et al., 2009)'
_computing_publication_material 'Olex2 (Dolomanov et al., 2009)'
_computing_structure_refinement 'XL (Sheldrick, 2008)'
_computing_structure_solution 'ShelXS (Sheldrick, 2008)'
_diffrn_ambient_temperature 130
_diffrn_measured_fraction_theta_full 1.000
_diffrn_measured_fraction_theta_max 1.000
_diffrn_measurement_device_type 'Bruker APEX-II CCD'
_diffrn_measurement_method '\f and \w scans'
_diffrn_radiation_monochromator graphite
_diffrn_radiation_type MoK\a
_diffrn_radiation_wavelength 0.71073
_diffrn_reflns_av_R_equivalents 0.0442
_diffrn_reflns_av_unetI/netI 0.0672
_diffrn_reflns_laue_measured_fraction_full 1.000
_diffrn_reflns_laue_measured_fraction_max 1.000
_diffrn_reflns_limit_h_max 11
_diffrn_reflns_limit_h_min -11
_diffrn_reflns_limit_k_max 16
_diffrn_reflns_limit_k_min -15
_diffrn_reflns_limit_l_max 26
_diffrn_reflns_limit_l_min -23
_diffrn_reflns_number 16518
_diffrn_reflns_point_group_measured_fraction_full 0.999
_diffrn_reflns_point_group_measured_fraction_max 0.999
_diffrn_reflns_theta_full 25.242
_diffrn_reflns_theta_max 30.608
_diffrn_reflns_theta_min 2.101
_diffrn_standards_number 0
_exptl_absorpt_coefficient_mu 2.638
_exptl_absorpt_correction_T_max 0.7461
_exptl_absorpt_correction_T_min 0.4327
_exptl_absorpt_correction_type multi-scan
_exptl_absorpt_process_details
;
SADABS-2008/1 (Bruker,2008) was used for absorption correction.
wR2(int) was 0.1241 before and 0.0702 after correction.
The Ratio of minimum to maximum transmission is 0.5799.
The \l/2 correction factor is 0.0015.
;
_exptl_crystal_colour colourless
_exptl_crystal_density_diffrn 1.638
_exptl_crystal_description block
_exptl_crystal_F_000 824
_exptl_crystal_size_max 0.35
_exptl_crystal_size_mid 0.3
_exptl_crystal_size_min 0.22
_refine_diff_density_max 0.926
_refine_diff_density_min -0.579
_refine_diff_density_rms 0.076
_refine_ls_abs_structure_details
;
 Flack x determined using 1577 quotients [(I+)-(I-)]/[(I+)+(I-)]
 (Parsons, Flack and Wagner, Acta Cryst. B69 (2013) 249-259).
;
_refine_ls_abs_structure_Flack 0.003(5)
_refine_ls_extinction_method none
_refine_ls_goodness_of_fit_ref 0.989
_refine_ls_hydrogen_treatment constr
_refine_ls_matrix_type full
_refine_ls_number_parameters 218
_refine_ls_number_reflns 5070
_refine_ls_number_restraints 0
_refine_ls_restrained_S_all 0.989
_refine_ls_R_factor_all 0.0505
_refine_ls_R_factor_gt 0.0354
_refine_ls_shift/su_max 0.000
_refine_ls_shift/su_mean 0.000
_refine_ls_structure_factor_coef Fsqd
_refine_ls_weighting_details 'w=1/[\s^2^(Fo^2^)+(0.0177P)^2^] where P=(Fo^2^+2Fc^2^)/3'
_refine_ls_weighting_scheme calc
_refine_ls_wR_factor_gt 0.0679
_refine_ls_wR_factor_ref 0.0718
_reflns_Friedel_coverage 0.760
_reflns_friedel_fraction_full 0.998
_reflns_friedel_fraction_max 0.997
_reflns_number_gt 4236
_reflns_number_total 5070
_reflns_threshold_expression 'I > 2\s(I)'
_cod_data_source_file ol5b01827_si_001.cif
_cod_data_source_block mo_dm14521_0m
_cod_original_cell_volume 1647.4(3)
_cod_database_code 1529854
_shelxl_version_number 2014-3
_shelx_space_group_comment
;
The symmetry employed for this shelxl refinement is uniquely defined
by the following loop, which should always be used as a source of
symmetry information in preference to the above space-group names.
They are only intended as comments.
;
_shelx_estimated_absorpt_t_max 0.594
_shelx_estimated_absorpt_t_min 0.459
_olex2_refinement_description
;
1. Fixed Uiso
 At 1.2 times of:
  All C(H) groups, All C(H,H) groups
 At 1.5 times of:
  All C(H,H,H) groups
2.a Ternary CH refined with riding coordinates:
 C5(H5)
2.b Secondary CH2 refined with riding coordinates:
 C4(H4A,H4B)
2.c Aromatic/amide H refined with riding coordinates:
 C2(H2), C3(H3), C7(H7), C8(H8), C10(H10), C11(H11), C13(H13), C14(H14),
 C16(H16), C17(H17)
2.d Idealised Me refined as rotating group:
 C18(H18A,H18B,H18C)
;
_olex2_submission_special_instructions 'No special instructions were received'

loop_
_space_group_symop_operation_xyz
'x, y, z'
'x+1/2, -y+1/2, -z'
'-x, y+1/2, -z+1/2'
'-x+1/2, -y, z+1/2'

loop_
_atom_site_label
_atom_site_type_symbol
_atom_site_fract_x
_atom_site_fract_y
_atom_site_fract_z
_atom_site_U_iso_or_equiv
_atom_site_adp_type
_atom_site_occupancy
_atom_site_site_symmetry_order
_atom_site_calc_flag
_atom_site_refinement_flags_posn
Br1 Br 0.85549(5) 0.75946(3) -0.09119(2) 0.02709(10) Uani 1 1 d .
S1 S 0.53968(10) 0.85707(7) 0.27856(4) 0.01797(17) Uani 1 1 d .
O1 O 0.8571(3) 0.8449(2) 0.35253(11) 0.0251(5) Uani 1 1 d .
O2 O 0.5883(3) 0.7378(2) 0.27158(12) 0.0248(5) Uani 1 1 d .
O3 O 0.4144(3) 0.9024(2) 0.22985(13) 0.0243(5) Uani 1 1 d .
N1 N 0.7081(3) 0.9441(2) 0.26523(13) 0.0165(6) Uani 1 1 d .
C1 C 0.8542(5) 0.9199(3) 0.30490(16) 0.0203(6) Uani 1 1 d .
C2 C 1.0012(4) 0.9931(3) 0.28781(19) 0.0257(8) Uani 1 1 d .
H2 H 1.1087 0.9710 0.3064 0.031 Uiso 1 1 calc R
C3 C 0.9891(5) 1.0882(3) 0.24756(18) 0.0269(8) Uani 1 1 d .
H3 H 1.0868 1.1347 0.2399 0.032 Uiso 1 1 calc R
C4 C 0.8272(5) 1.1246(3) 0.21393(18) 0.0241(8) Uani 1 1 d .
H4A H 0.8505 1.1645 0.1667 0.029 Uiso 1 1 calc R
H4B H 0.7706 1.1811 0.2470 0.029 Uiso 1 1 calc R
C5 C 0.7084(4) 1.0218(3) 0.19990(17) 0.0179(7) Uani 1 1 d .
H5 H 0.5917 1.0540 0.1943 0.021 Uiso 1 1 calc R
C6 C 0.7503(4) 0.9554(3) 0.12956(17) 0.0165(6) Uani 1 1 d .
C7 C 0.6973(4) 1.0016(3) 0.06274(19) 0.0218(7) Uani 1 1 d .
H7 H 0.6389 1.0740 0.0623 0.026 Uiso 1 1 calc R
C8 C 0.7277(4) 0.9449(3) -0.00318(16) 0.0227(7) Uani 1 1 d .
H8 H 0.6894 0.9771 -0.0484 0.027 Uiso 1 1 calc R
C9 C 0.8145(4) 0.8406(3) -0.00200(15) 0.0200(7) Uani 1 1 d .
C10 C 0.8740(4) 0.7940(3) 0.06306(17) 0.0193(7) Uani 1 1 d .
H10 H 0.9380 0.7239 0.0628 0.023 Uiso 1 1 calc R
C11 C 0.8392(4) 0.8507(3) 0.12910(17) 0.0197(6) Uani 1 1 d .
H11 H 0.8766 0.8178 0.1743 0.024 Uiso 1 1 calc R
C12 C 0.4766(4) 0.8852(3) 0.36934(17) 0.0169(6) Uani 1 1 d .
C13 C 0.5002(4) 0.8015(3) 0.42284(18) 0.0225(7) Uani 1 1 d .
H13 H 0.5579 0.7311 0.4114 0.027 Uiso 1 1 calc R
C14 C 0.4392(5) 0.8207(3) 0.49349(17) 0.0231(7) Uani 1 1 d .
H14 H 0.4540 0.7629 0.5304 0.028 Uiso 1 1 calc R
C15 C 0.3566(4) 0.9244(3) 0.51051(16) 0.0184(6) Uani 1 1 d .
C16 C 0.3367(4) 1.0083(3) 0.45541(18) 0.0205(7) Uani 1 1 d .
H16 H 0.2812 1.0796 0.4665 0.025 Uiso 1 1 calc R
C17 C 0.3966(4) 0.9890(3) 0.38509(17) 0.0183(7) Uani 1 1 d .
H17 H 0.3827 1.0466 0.3479 0.022 Uiso 1 1 calc R
C18 C 0.2947(4) 0.9479(3) 0.58693(17) 0.0239(7) Uani 1 1 d .
H18A H 0.3667 1.0069 0.6102 0.036 Uiso 1 1 calc GR
H18B H 0.2988 0.8757 0.6158 0.036 Uiso 1 1 calc GR
H18C H 0.1781 0.9764 0.5849 0.036 Uiso 1 1 calc GR

loop_
_atom_site_aniso_label
_atom_site_aniso_U_11
_atom_site_aniso_U_22
_atom_site_aniso_U_33
_atom_site_aniso_U_23
_atom_site_aniso_U_13
_atom_site_aniso_U_12
Br1 0.03379(19) 0.02881(18) 0.01868(15) -0.00651(14) 0.00673(14) -0.00649(17)
S1 0.0171(4) 0.0197(4) 0.0171(4) -0.0021(3) 0.0002(3) -0.0042(3)
O1 0.0261(13) 0.0297(13) 0.0195(11) 0.0046(9) -0.0037(11) 0.0009(13)
O2 0.0296(12) 0.0173(11) 0.0275(11) -0.0059(10) 0.0045(10) -0.0031(11)
O3 0.0192(12) 0.0340(14) 0.0198(11) -0.0013(10) -0.0033(10) -0.0033(11)
N1 0.0155(13) 0.0193(13) 0.0146(13) 0.0027(10) -0.0004(10) -0.0025(11)
C1 0.0199(16) 0.0242(16) 0.0169(14) -0.0039(12) 0.0014(14) 0.0016(16)
C2 0.0167(17) 0.038(2) 0.0223(18) -0.0032(15) -0.0014(14) -0.0061(15)
C3 0.027(2) 0.031(2) 0.0226(17) -0.0099(14) 0.0050(14) -0.0145(16)
C4 0.034(2) 0.0160(15) 0.0225(16) -0.0038(13) 0.0072(15) -0.0057(15)
C5 0.0197(17) 0.0170(16) 0.0169(15) 0.0009(12) 0.0028(13) 0.0004(13)
C6 0.0160(15) 0.0178(15) 0.0157(14) 0.0003(12) 0.0021(13) -0.0033(13)
C7 0.0237(18) 0.0199(16) 0.0217(16) 0.0017(13) 0.0012(14) 0.0031(14)
C8 0.0255(18) 0.0289(19) 0.0139(16) 0.0038(13) 0.0001(14) -0.0033(15)
C9 0.0190(16) 0.0256(17) 0.0153(15) -0.0034(12) 0.0046(12) -0.0080(14)
C10 0.0184(17) 0.0207(15) 0.0188(14) -0.0018(12) 0.0002(13) 0.0032(13)
C11 0.0193(17) 0.0211(15) 0.0187(14) -0.0013(12) -0.0025(14) 0.0007(15)
C12 0.0129(15) 0.0193(15) 0.0184(15) -0.0010(12) 0.0003(13) -0.0050(13)
C13 0.0231(18) 0.0167(15) 0.0276(18) 0.0018(13) 0.0054(14) 0.0011(13)
C14 0.0252(18) 0.0213(17) 0.0229(17) 0.0048(13) 0.0021(14) -0.0012(15)
C15 0.0124(14) 0.0223(16) 0.0204(15) -0.0014(12) 0.0000(14) -0.0057(14)
C16 0.0163(17) 0.0214(15) 0.0238(17) -0.0014(12) -0.0040(14) 0.0021(15)
C17 0.0179(17) 0.0185(15) 0.0184(15) 0.0008(12) -0.0041(12) 0.0001(13)
C18 0.0234(17) 0.0267(17) 0.0214(16) -0.0018(15) 0.0018(15) -0.0046(14)

loop_
_atom_type_symbol
_atom_type_description
_atom_type_scat_dispersion_real
_atom_type_scat_dispersion_imag
_atom_type_scat_source
C C 0.0033 0.0016 'International Tables Vol C Tables 4.2.6.8 and 6.1.1.4'
H H 0.0000 0.0000 'International Tables Vol C Tables 4.2.6.8 and 6.1.1.4'
Br Br -0.2901 2.4595 'International Tables Vol C Tables 4.2.6.8 and 6.1.1.4'
N N 0.0061 0.0033 'International Tables Vol C Tables 4.2.6.8 and 6.1.1.4'
O O 0.0106 0.0060 'International Tables Vol C Tables 4.2.6.8 and 6.1.1.4'
S S 0.1246 0.1234 'International Tables Vol C Tables 4.2.6.8 and 6.1.1.4'

loop_
_geom_angle_atom_site_label_1
_geom_angle_atom_site_label_2
_geom_angle_atom_site_label_3
_geom_angle
O2 S1 O3 118.80(14)
O2 S1 N1 110.02(14)
O2 S1 C12 109.68(15)
O3 S1 N1 104.22(14)
O3 S1 C12 108.54(15)
N1 S1 C12 104.58(14)
C1 N1 S1 117.8(2)
C1 N1 C5 122.2(3)
C5 N1 S1 118.2(2)
O1 C1 N1 121.6(3)
O1 C1 C2 122.5(3)
N1 C1 C2 115.8(3)
C1 C2 H2 118.9
C3 C2 C1 122.2(3)
C3 C2 H2 118.9
C2 C3 H3 119.1
C2 C3 C4 121.7(3)
C4 C3 H3 119.1
C3 C4 H4A 109.1
C3 C4 H4B 109.1
C3 C4 C5 112.6(3)
H4A C4 H4B 107.8
C5 C4 H4A 109.1
C5 C4 H4B 109.1
N1 C5 C4 109.3(3)
N1 C5 H5 107.5
N1 C5 C6 111.7(3)
C4 C5 H5 107.5
C6 C5 C4 113.0(3)
C6 C5 H5 107.5
C7 C6 C5 118.4(3)
C7 C6 C11 118.5(3)
C11 C6 C5 123.1(3)
C6 C7 H7 119.2
C8 C7 C6 121.6(3)
C8 C7 H7 119.2
C7 C8 H8 120.6
C9 C8 C7 118.7(3)
C9 C8 H8 120.6
C8 C9 Br1 119.8(2)
C10 C9 Br1 118.9(3)
C10 C9 C8 121.3(3)
C9 C10 H10 120.4
C9 C10 C11 119.3(3)
C11 C10 H10 120.4
C6 C11 C10 120.6(3)
C6 C11 H11 119.7
C10 C11 H11 119.7
C13 C12 S1 119.8(3)
C13 C12 C17 121.2(3)
C17 C12 S1 119.0(2)
C12 C13 H13 120.2
C12 C13 C14 119.6(3)
C14 C13 H13 120.2
C13 C14 H14 119.9
C13 C14 C15 120.3(3)
C15 C14 H14 119.9
C14 C15 C16 118.8(3)
C14 C15 C18 120.9(3)
C16 C15 C18 120.2(3)
C15 C16 H16 119.5
C17 C16 C15 120.9(3)
C17 C16 H16 119.5
C12 C17 C16 119.2(3)
C12 C17 H17 120.4
C16 C17 H17 120.4
C15 C18 H18A 109.5
C15 C18 H18B 109.5
C15 C18 H18C 109.5
H18A C18 H18B 109.5
H18A C18 H18C 109.5
H18B C18 H18C 109.5

loop_
_geom_bond_atom_site_label_1
_geom_bond_atom_site_label_2
_geom_bond_distance
Br1 C9 1.895(3)
S1 O2 1.426(2)
S1 O3 1.427(2)
S1 N1 1.683(3)
S1 C12 1.752(3)
O1 C1 1.220(4)
N1 C1 1.390(4)
N1 C5 1.483(4)
C1 C2 1.468(5)
C2 H2 0.9500
C2 C3 1.317(5)
C3 H3 0.9500
C3 C4 1.479(5)
C4 H4A 0.9900
C4 H4B 0.9900
C4 C5 1.528(5)
C5 H5 1.0000
C5 C6 1.523(4)
C6 C7 1.389(5)
C6 C11 1.391(4)
C7 H7 0.9500
C7 C8 1.383(5)
C8 H8 0.9500
C8 C9 1.380(5)
C9 C10 1.379(4)
C10 H10 0.9500
C10 C11 1.392(4)
C11 H11 0.9500
C12 C13 1.378(4)
C12 C17 1.379(4)
C13 H13 0.9500
C13 C14 1.388(4)
C14 H14 0.9500
C14 C15 1.391(5)
C15 C16 1.397(4)
C15 C18 1.496(4)
C16 H16 0.9500
C16 C17 1.379(5)
C17 H17 0.9500
C18 H18A 0.9800
C18 H18B 0.9800
C18 H18C 0.9800

loop_
_geom_hbond_atom_site_label_D
_geom_hbond_atom_site_label_H
_geom_hbond_atom_site_label_A
_geom_hbond_distance_DH
_geom_hbond_distance_HA
_geom_hbond_distance_DA
_geom_hbond_angle_DHA
_geom_hbond_site_symmetry_A
C5 H5 O2 1.00 2.62 3.452(4) 140.9 3_655
C14 H14 O1 0.95 2.58 3.441(4) 151.7 2_466

loop_
_geom_torsion_atom_site_label_1
_geom_torsion_atom_site_label_2
_geom_torsion_atom_site_label_3
_geom_torsion_atom_site_label_4
_geom_torsion
Br1 C9 C10 C11 -177.7(3)
S1 N1 C1 O1 -6.3(4)
S1 N1 C1 C2 176.0(2)
S1 N1 C5 C4 156.7(2)
S1 N1 C5 C6 -77.4(3)
S1 C12 C13 C14 -175.4(3)
S1 C12 C17 C16 175.7(3)
O1 C1 C2 C3 -166.1(3)
O2 S1 N1 C1 -50.5(3)
O2 S1 N1 C5 114.4(2)
O2 S1 C12 C13 8.3(3)
O2 S1 C12 C17 -168.5(2)
O3 S1 N1 C1 -178.9(2)
O3 S1 N1 C5 -14.0(3)
O3 S1 C12 C13 139.6(3)
O3 S1 C12 C17 -37.3(3)
N1 S1 C12 C13 -109.6(3)
N1 S1 C12 C17 73.5(3)
N1 C1 C2 C3 11.6(5)
N1 C5 C6 C7 156.8(3)
N1 C5 C6 C11 -23.3(4)
C1 N1 C5 C4 -39.1(4)
C1 N1 C5 C6 86.8(4)
C1 C2 C3 C4 -2.9(5)
C2 C3 C4 C5 -26.4(5)
C3 C4 C5 N1 44.2(4)
C3 C4 C5 C6 -80.9(3)
C4 C5 C6 C7 -79.4(4)
C4 C5 C6 C11 100.5(4)
C5 N1 C1 O1 -170.6(3)
C5 N1 C1 C2 11.7(4)
C5 C6 C7 C8 -178.6(3)
C5 C6 C11 C10 -179.9(3)
C6 C7 C8 C9 -0.8(5)
C7 C6 C11 C10 0.0(5)
C7 C8 C9 Br1 179.1(3)
C7 C8 C9 C10 -1.4(5)
C8 C9 C10 C11 2.8(5)
C9 C10 C11 C6 -2.1(5)
C11 C6 C7 C8 1.5(5)
C12 S1 N1 C1 67.3(3)
C12 S1 N1 C5 -127.8(2)
C12 C13 C14 C15 -0.8(5)
C13 C12 C17 C16 -1.1(5)
C13 C14 C15 C16 -0.1(5)
C13 C14 C15 C18 -178.2(3)
C14 C15 C16 C17 0.5(5)
C15 C16 C17 C12 0.1(5)
C17 C12 C13 C14 1.4(5)
C18 C15 C16 C17 178.5(3)
